data_7152737
loop_
_publ_author_name
'Cao, Jian'
'Kong, Yulong'
'Deng, Yuan'
'Lai, Guoqiao'
'Cui, Yuming'
'Hu, Ziqiang'
'Wang, Guanhai'

_publ_section_title
;
 Synthesis of allenamides by Pd-catalyzed coupling of 3-alkoxycarbonyloxy
 ynamides or 1-alkoxycarbonyloxy allenamides with arylboronic acids.
;
_journal_issue 48
_journal_name_full 'Organic &amp; biomolecular chemistry'
_journal_page_first 9556
_journal_page_last 9561
_journal_paper_doi 10.1039/c2ob26727f
_journal_volume 10
_journal_year 2012
_chemical_formula_sum 'C24 H24 N O3.5 S'
_chemical_formula_weight 414.50
_chemical_name_systematic
;
?
;
_space_group_IT_number 2
_symmetry_cell_setting triclinic
_symmetry_space_group_name_Hall '-P 1'
_symmetry_space_group_name_H-M 'P -1'
_atom_sites_solution_hydrogens geom
_atom_sites_solution_primary direct
_atom_sites_solution_secondary difmap
_audit_creation_method SHELXL-97
_cell_angle_alpha 61.7910(10)
_cell_angle_beta 76.5350(10)
_cell_angle_gamma 86.7540(10)
_cell_formula_units_Z 4
_cell_length_a 10.1299(6)
_cell_length_b 15.3763(9)
_cell_length_c 15.9530(9)
_cell_measurement_reflns_used 8769
_cell_measurement_temperature 296(2)
_cell_measurement_theta_max 27.47
_cell_measurement_theta_min 2.19
_cell_volume 2125.4(2)
_computing_cell_refinement 'Bruker SAINT'
_computing_data_collection 'Bruker APEX2'
_computing_data_reduction 'Bruker SAINT'
_computing_molecular_graphics 'Bruker SHELXTL'
_computing_publication_material 'Bruker SHELXTL'
_computing_structure_refinement 'SHELXL-97 (Sheldrick, 2008)'
_computing_structure_solution 'SHELXS-97 (Sheldrick, 2008)'
_diffrn_ambient_temperature 296(2)
_diffrn_measured_fraction_theta_full 0.993
_diffrn_measured_fraction_theta_max 0.993
_diffrn_measurement_device_type 'Bruker APEX-II CCD'
_diffrn_measurement_method '\f and \w scans'
_diffrn_radiation_monochromator graphite
_diffrn_radiation_source 'fine-focus sealed tube'
_diffrn_radiation_type MoK\a
_diffrn_radiation_wavelength 0.71073
_diffrn_reflns_av_R_equivalents 0.0260
_diffrn_reflns_av_sigmaI/netI 0.0306
_diffrn_reflns_limit_h_max 12
_diffrn_reflns_limit_h_min -12
_diffrn_reflns_limit_k_max 18
_diffrn_reflns_limit_k_min -15
_diffrn_reflns_limit_l_max 19
_diffrn_reflns_limit_l_min -19
_diffrn_reflns_number 22158
_diffrn_reflns_theta_full 25.20
_diffrn_reflns_theta_max 25.20
_diffrn_reflns_theta_min 1.49
_exptl_absorpt_coefficient_mu 0.180
_exptl_absorpt_correction_T_max 0.895
_exptl_absorpt_correction_T_min 0.851
_exptl_absorpt_correction_type multi-scan
_exptl_crystal_colour colorless
_exptl_crystal_density_diffrn 1.295
_exptl_crystal_density_method 'not measured'
_exptl_crystal_description block
_exptl_crystal_F_000 876
_exptl_crystal_size_max 0.35
_exptl_crystal_size_mid 0.32
_exptl_crystal_size_min 0.24
_refine_diff_density_max 0.595
_refine_diff_density_min -0.540
_refine_diff_density_rms 0.054
_refine_ls_extinction_method none
_refine_ls_goodness_of_fit_ref 1.046
_refine_ls_hydrogen_treatment mixed
_refine_ls_matrix_type full
_refine_ls_number_parameters 552
_refine_ls_number_reflns 7608
_refine_ls_number_restraints 0
_refine_ls_restrained_S_all 1.046
_refine_ls_R_factor_all 0.0620
_refine_ls_R_factor_gt 0.0481
_refine_ls_shift/su_max 0.000
_refine_ls_shift/su_mean 0.000
_refine_ls_structure_factor_coef Fsqd
_refine_ls_weighting_details 'calc w=1/[\s^2^(Fo^2^)+(0.1017P)^2^+0.7689P] where P=(Fo^2^+2Fc^2^)/3'
_refine_ls_weighting_scheme calc
_refine_ls_wR_factor_gt 0.1476
_refine_ls_wR_factor_ref 0.1682
_reflns_number_gt 6053
_reflns_number_total 7608
_reflns_threshold_expression >2sigma(I)
_cod_data_source_file c2ob26727f.txt
_cod_data_source_block mo_20120301b_0m
_cod_depositor_comments
;
The following automatic conversions were performed:

'_exptl_absorpt_correction_type' value 'Multi-scan' changed to
'multi-scan' according to
/home/saulius/struct/CIF-dictionaries/cif_core.dic dictionary named
'cif_core.dic' version 2.4.2 from 2011-04-26.

Automatic conversion script
Id: cif_fix_values 1891 2012-01-12 08:04:46Z andrius 
;
_cod_original_sg_symbol_H-M p-1
_cod_database_code 7152737

loop_
_symmetry_equiv_pos_as_xyz
'x, y, z'
'-x, -y, -z'

loop_
_atom_site_label
_atom_site_type_symbol
_atom_site_fract_x
_atom_site_fract_y
_atom_site_fract_z
_atom_site_U_iso_or_equiv
_atom_site_adp_type
_atom_site_occupancy
_atom_site_symmetry_multiplicity
_atom_site_calc_flag
_atom_site_refinement_flags
S1 S 0.16496(6) -0.06631(4) 0.31836(4) 0.04356(18) Uani 1 1 d .
S2 S 0.32460(6) 0.40653(4) 0.75400(4) 0.04508(19) Uani 1 1 d .
O3 O 0.31486(18) 0.67617(14) 1.00809(13) 0.0514(4) Uani 1 1 d .
C18 C 0.2988(2) 0.61456(15) 0.78314(15) 0.0349(5) Uani 1 1 d .
C17 C 0.2884(2) 0.59272(16) 0.70373(15) 0.0356(5) Uani 1 1 d .
C21 C 0.3176(2) 0.65692(17) 0.93201(17) 0.0404(5) Uani 1 1 d .
C5 C 0.1735(2) 0.39568(17) 0.72227(17) 0.0429(5) Uani 1 1 d .
C16 C 0.2026(2) 0.63204(17) 0.64662(17) 0.0413(5) Uani 1 1 d .
C23 C 0.1859(2) 0.64256(18) 0.83135(17) 0.0424(5) Uani 1 1 d .
H23 H 0.1034 0.6472 0.8138 0.051 Uiso 1 1 calc R
C22 C 0.1951(2) 0.66346(19) 0.90497(18) 0.0463(6) Uani 1 1 d .
H22 H 0.1188 0.6820 0.9367 0.056 Uiso 1 1 calc R
C20 C 0.4303(2) 0.63006(19) 0.88437(18) 0.0455(6) Uani 1 1 d .
H20 H 0.5129 0.6259 0.9017 0.055 Uiso 1 1 calc R
C4 C 0.1767(3) 0.37446(19) 0.64680(19) 0.0505(6) Uani 1 1 d .
H4 H 0.2588 0.3625 0.6144 0.061 Uiso 1 1 calc R
C9 C 0.5336(2) 0.65111(18) 0.53851(16) 0.0419(5) Uani 1 1 d .
C6 C 0.0501(3) 0.41343(19) 0.77089(19) 0.0514(6) Uani 1 1 d .
H6 H 0.0468 0.4280 0.8217 0.062 Uiso 1 1 calc R
C8 C 0.4501(2) 0.55587(19) 0.58216(17) 0.0451(6) Uani 1 1 d .
H8A H 0.3818 0.5645 0.5457 0.054 Uiso 1 1 calc R
H8B H 0.5082 0.5051 0.5777 0.054 Uiso 1 1 calc R
C19 C 0.4203(2) 0.60922(19) 0.81045(18) 0.0450(6) Uani 1 1 d .
H19 H 0.4970 0.5912 0.7785 0.054 Uiso 1 1 calc R
C10 C 0.6486(3) 0.6552(2) 0.56975(18) 0.0502(6) Uani 1 1 d .
H10 H 0.6741 0.5983 0.6187 0.060 Uiso 1 1 calc R
C11 C 0.7261(3) 0.7433(2) 0.5288(2) 0.0578(7) Uani 1 1 d .
H11 H 0.8035 0.7448 0.5502 0.069 Uiso 1 1 calc R
C2 C -0.0658(3) 0.38821(18) 0.6665(2) 0.0522(6) Uani 1 1 d .
C7 C -0.0675(3) 0.4091(2) 0.7423(2) 0.0581(7) Uani 1 1 d .
H7 H -0.1498 0.4204 0.7749 0.070 Uiso 1 1 calc R
C14 C 0.4993(3) 0.7369(2) 0.46525(19) 0.0591(7) Uani 1 1 d .
H14 H 0.4233 0.7356 0.4425 0.071 Uiso 1 1 calc R
C3 C 0.0576(3) 0.3711(2) 0.6195(2) 0.0566(7) Uani 1 1 d .
H3 H 0.0609 0.3570 0.5684 0.068 Uiso 1 1 calc R
C12 C 0.6896(3) 0.8283(2) 0.4571(2) 0.0638(8) Uani 1 1 d .
H12 H 0.7411 0.8875 0.4304 0.077 Uiso 1 1 calc R
C15 C 0.1252(3) 0.6695(2) 0.5860(2) 0.0570(7) Uani 1 1 d .
C1 C -0.1944(3) 0.3837(2) 0.6360(3) 0.0714(8) Uani 1 1 d .
H1A H -0.1992 0.4440 0.5781 0.107 Uiso 1 1 calc R
H1B H -0.2718 0.3755 0.6877 0.107 Uiso 1 1 calc R
H1C H -0.1942 0.3289 0.6229 0.107 Uiso 1 1 calc R
C13 C 0.5765(3) 0.8250(2) 0.4252(2) 0.0734(9) Uani 1 1 d .
H13 H 0.5513 0.8822 0.3763 0.088 Uiso 1 1 calc R
C42 C 0.4617(2) 0.08254(16) 0.22698(16) 0.0382(5) Uani 1 1 d .
C33 C 0.1423(2) 0.22393(16) 0.18485(16) 0.0374(5) Uani 1 1 d .
O6 O 0.78794(18) 0.09719(16) 0.33807(15) 0.0664(6) Uani 1 1 d .
C29 C 0.1172(2) -0.10116(16) 0.23875(17) 0.0420(5) Uani 1 1 d .
C43 C 0.5958(2) 0.07721(19) 0.18327(18) 0.0475(6) Uani 1 1 d .
H43 H 0.6142 0.0688 0.1277 0.057 Uiso 1 1 calc R
C40 C 0.3608(3) 0.09285(18) 0.09619(18) 0.0470(6) Uani 1 1 d .
C30 C -0.0168(3) -0.09675(19) 0.23183(19) 0.0490(6) Uani 1 1 d .
H30 H -0.0822 -0.0794 0.2720 0.059 Uiso 1 1 calc R
C32 C 0.1059(2) 0.11916(17) 0.21204(18) 0.0426(5) Uani 1 1 d .
H32A H 0.0202 0.0967 0.2606 0.051 Uiso 1 1 calc R
H32B H 0.0945 0.1162 0.1547 0.051 Uiso 1 1 calc R
C34 C 0.1699(2) 0.29666(17) 0.08780(17) 0.0427(5) Uani 1 1 d .
H34 H 0.1693 0.2795 0.0393 0.051 Uiso 1 1 calc R
C37 C 0.1764(3) 0.3489(2) 0.22919(19) 0.0499(6) Uani 1 1 d .
H37 H 0.1800 0.3664 0.2771 0.060 Uiso 1 1 calc R
C44 C 0.7016(2) 0.0842(2) 0.22090(19) 0.0533(7) Uani 1 1 d .
H44 H 0.7906 0.0813 0.1902 0.064 Uiso 1 1 calc R
C45 C 0.6764(2) 0.09534(18) 0.30422(18) 0.0469(6) Uani 1 1 d .
C35 C 0.1984(3) 0.39464(19) 0.06173(19) 0.0509(6) Uani 1 1 d .
H35 H 0.2154 0.4428 -0.0036 0.061 Uiso 1 1 calc R
C47 C 0.4390(2) 0.09590(19) 0.30917(19) 0.0474(6) Uani 1 1 d .
H47 H 0.3504 0.1005 0.3392 0.057 Uiso 1 1 calc R
C38 C 0.1460(2) 0.25147(18) 0.25562(18) 0.0452(6) Uani 1 1 d .
H38 H 0.1280 0.2041 0.3212 0.054 Uiso 1 1 calc R
C41 C 0.3479(2) 0.07563(16) 0.18656(17) 0.0387(5) Uani 1 1 d .
C36 C 0.2014(3) 0.41986(19) 0.13291(19) 0.0490(6) Uani 1 1 d .
H36 H 0.2205 0.4854 0.1159 0.059 Uiso 1 1 calc R
C26 C 0.0427(3) -0.14262(19) 0.1032(2) 0.0591(7) Uani 1 1 d .
C46 C 0.5451(2) 0.1025(2) 0.3478(2) 0.0502(6) Uani 1 1 d .
H46 H 0.5275 0.1118 0.4028 0.060 Uiso 1 1 calc R
C27 C 0.1754(3) -0.1475(2) 0.1123(2) 0.0657(8) Uani 1 1 d .
H27 H 0.2406 -0.1652 0.0724 0.079 Uiso 1 1 calc R
C28 C 0.2148(3) -0.12717(19) 0.1784(2) 0.0560(7) Uani 1 1 d .
H28 H 0.3051 -0.1307 0.1828 0.067 Uiso 1 1 calc R
C31 C -0.0533(3) -0.1181(2) 0.1653(2) 0.0600(7) Uani 1 1 d .
H31 H -0.1439 -0.1161 0.1619 0.072 Uiso 1 1 calc R
C39 C 0.3717(4) 0.1141(3) 0.0063(2) 0.0687(8) Uani 1 1 d .
C25 C 0.0013(5) -0.1630(3) 0.0289(3) 0.0915(12) Uani 1 1 d .
H25A H -0.0277 -0.1035 -0.0190 0.137 Uiso 1 1 calc R
H25B H -0.0721 -0.2130 0.0613 0.137 Uiso 1 1 calc R
H25C H 0.0773 -0.1856 -0.0027 0.137 Uiso 1 1 calc R
O4 O 0.04689(19) -0.07518(15) 0.39168(12) 0.0590(5) Uani 1 1 d .
O1 O 0.2895(2) 0.38739(14) 0.85347(12) 0.0597(5) Uani 1 1 d .
O5 O 0.2822(2) -0.11672(13) 0.34669(15) 0.0614(5) Uani 1 1 d .
O2 O 0.4249(2) 0.35072(14) 0.72490(16) 0.0628(5) Uani 1 1 d .
N2 N 0.21328(18) 0.05287(13) 0.25197(13) 0.0379(4) Uani 1 1 d .
N1 N 0.38257(19) 0.52406(14) 0.68659(13) 0.0381(4) Uani 1 1 d .
C24 C 0.4364(3) 0.6636(2) 1.0415(2) 0.0629(8) Uani 1 1 d .
H24A H 0.4601 0.5961 1.0644 0.094 Uiso 1 1 calc R
H24B H 0.4227 0.6798 1.0940 0.094 Uiso 1 1 calc R
H24C H 0.5087 0.7064 0.9887 0.094 Uiso 1 1 calc R
C48 C 0.7672(3) 0.0992(3) 0.4281(3) 0.0800(10) Uani 1 1 d .
H48A H 0.7249 0.1586 0.4222 0.120 Uiso 1 1 calc R
H48B H 0.8532 0.0976 0.4442 0.120 Uiso 1 1 calc R
H48C H 0.7095 0.0428 0.4787 0.120 Uiso 1 1 calc R
H15A H 0.033(3) 0.643(2) 0.600(2) 0.068(9) Uiso 1 1 d .
H16A H 0.151(4) 0.731(3) 0.525(3) 0.110(14) Uiso 1 1 d .
H39A H 0.393(3) 0.057(3) -0.005(2) 0.083(11) Uiso 1 1 d .
H40A H 0.371(4) 0.180(3) -0.039(3) 0.092(12) Uiso 1 1 d .
O7 O 0.5554(11) 0.8561(8) 0.2083(6) 0.364(5) Uani 1 1 d .

loop_
_atom_site_aniso_label
_atom_site_aniso_U_11
_atom_site_aniso_U_22
_atom_site_aniso_U_33
_atom_site_aniso_U_23
_atom_site_aniso_U_13
_atom_site_aniso_U_12
S1 0.0483(4) 0.0381(3) 0.0385(3) -0.0095(3) -0.0177(3) -0.0027(2)
S2 0.0552(4) 0.0374(3) 0.0423(3) -0.0173(3) -0.0146(3) 0.0042(3)
O3 0.0583(11) 0.0617(11) 0.0517(10) -0.0383(9) -0.0194(8) 0.0073(8)
C18 0.0377(11) 0.0331(11) 0.0331(11) -0.0148(9) -0.0083(9) 0.0013(9)
C17 0.0367(11) 0.0357(11) 0.0319(11) -0.0147(9) -0.0056(9) -0.0010(9)
C21 0.0473(13) 0.0378(12) 0.0417(12) -0.0217(10) -0.0138(10) 0.0020(10)
C5 0.0507(14) 0.0349(12) 0.0394(12) -0.0169(10) -0.0039(10) -0.0046(10)
C16 0.0450(13) 0.0431(13) 0.0387(12) -0.0220(11) -0.0088(10) 0.0029(10)
C23 0.0391(12) 0.0494(14) 0.0468(13) -0.0272(11) -0.0161(10) 0.0092(10)
C22 0.0438(13) 0.0560(15) 0.0501(14) -0.0337(12) -0.0137(11) 0.0133(11)
C20 0.0375(12) 0.0583(15) 0.0481(14) -0.0290(12) -0.0145(10) 0.0030(10)
C4 0.0536(15) 0.0525(15) 0.0499(14) -0.0307(13) -0.0051(12) 0.0017(11)
C9 0.0400(12) 0.0495(14) 0.0324(11) -0.0199(10) -0.0012(9) 0.0051(10)
C6 0.0572(15) 0.0526(15) 0.0479(14) -0.0308(12) -0.0004(12) -0.0076(12)
C8 0.0479(13) 0.0550(15) 0.0358(12) -0.0263(11) -0.0056(10) 0.0046(11)
C19 0.0369(12) 0.0583(15) 0.0457(13) -0.0303(12) -0.0082(10) 0.0056(10)
C10 0.0542(15) 0.0536(15) 0.0411(13) -0.0203(12) -0.0140(11) 0.0084(12)
C11 0.0541(16) 0.0640(18) 0.0547(16) -0.0281(14) -0.0098(13) -0.0027(13)
C2 0.0551(15) 0.0383(13) 0.0604(16) -0.0209(12) -0.0128(13) -0.0023(11)
C7 0.0498(15) 0.0570(16) 0.0688(18) -0.0362(15) -0.0003(13) -0.0026(12)
C14 0.0444(14) 0.0659(18) 0.0475(15) -0.0118(13) -0.0105(12) 0.0063(12)
C3 0.0666(17) 0.0611(17) 0.0513(15) -0.0339(14) -0.0128(13) -0.0001(13)
C12 0.0598(17) 0.0538(16) 0.0566(17) -0.0165(14) 0.0055(14) -0.0098(13)
C15 0.0573(17) 0.0680(19) 0.0484(16) -0.0259(14) -0.0228(13) 0.0127(14)
C1 0.0681(19) 0.0656(19) 0.086(2) -0.0352(17) -0.0287(17) 0.0034(15)
C13 0.0599(18) 0.0578(18) 0.0597(18) 0.0033(14) -0.0071(14) 0.0014(14)
C42 0.0365(11) 0.0334(11) 0.0399(12) -0.0128(10) -0.0108(9) 0.0030(9)
C33 0.0305(11) 0.0402(12) 0.0436(12) -0.0201(10) -0.0127(9) 0.0069(9)
O6 0.0398(10) 0.0874(15) 0.0631(12) -0.0241(11) -0.0193(9) -0.0070(9)
C29 0.0481(13) 0.0304(11) 0.0417(13) -0.0107(10) -0.0133(10) -0.0020(9)
C43 0.0439(13) 0.0511(14) 0.0400(13) -0.0170(11) -0.0070(10) 0.0045(11)
C40 0.0481(14) 0.0455(14) 0.0470(14) -0.0203(11) -0.0136(11) 0.0022(11)
C30 0.0476(14) 0.0470(14) 0.0514(14) -0.0210(12) -0.0142(11) -0.0015(11)
C32 0.0379(12) 0.0407(13) 0.0510(14) -0.0196(11) -0.0184(10) 0.0030(10)
C34 0.0452(13) 0.0450(13) 0.0399(12) -0.0217(11) -0.0101(10) 0.0045(10)
C37 0.0553(15) 0.0558(15) 0.0496(14) -0.0326(13) -0.0143(12) 0.0020(12)
C44 0.0340(12) 0.0601(16) 0.0502(15) -0.0155(13) -0.0059(11) 0.0027(11)
C45 0.0372(12) 0.0460(14) 0.0458(14) -0.0094(11) -0.0146(10) -0.0046(10)
C35 0.0564(15) 0.0430(14) 0.0440(14) -0.0155(11) -0.0062(11) 0.0015(11)
C47 0.0345(12) 0.0591(15) 0.0526(15) -0.0300(13) -0.0099(10) 0.0041(11)
C38 0.0483(13) 0.0482(14) 0.0391(12) -0.0194(11) -0.0135(10) 0.0048(11)
C41 0.0404(12) 0.0331(11) 0.0412(13) -0.0156(10) -0.0119(10) 0.0039(9)
C36 0.0509(14) 0.0420(13) 0.0552(15) -0.0255(12) -0.0080(11) -0.0004(11)
C26 0.090(2) 0.0385(14) 0.0473(15) -0.0161(12) -0.0205(15) -0.0062(13)
C46 0.0433(13) 0.0623(16) 0.0524(15) -0.0312(13) -0.0143(11) 0.0002(11)
C27 0.084(2) 0.0518(17) 0.0624(18) -0.0338(15) -0.0036(16) -0.0007(15)
C28 0.0531(15) 0.0462(15) 0.0690(18) -0.0283(14) -0.0125(13) 0.0026(12)
C31 0.0604(17) 0.0583(17) 0.0634(18) -0.0238(14) -0.0276(14) -0.0042(13)
C39 0.084(2) 0.074(2) 0.0508(18) -0.0295(17) -0.0191(16) -0.0028(18)
C25 0.148(4) 0.074(2) 0.062(2) -0.0333(18) -0.036(2) -0.013(2)
O4 0.0626(11) 0.0673(12) 0.0357(9) -0.0164(9) -0.0046(8) -0.0149(9)
O1 0.0848(14) 0.0506(11) 0.0357(9) -0.0113(8) -0.0178(9) -0.0050(9)
O5 0.0635(12) 0.0447(10) 0.0681(12) -0.0105(9) -0.0381(10) 0.0060(8)
O2 0.0652(12) 0.0509(11) 0.0808(14) -0.0359(10) -0.0250(10) 0.0185(9)
N2 0.0342(9) 0.0371(10) 0.0407(10) -0.0148(8) -0.0135(8) 0.0013(8)
N1 0.0420(10) 0.0406(10) 0.0326(9) -0.0190(8) -0.0069(8) 0.0027(8)
C24 0.0640(17) 0.080(2) 0.0637(18) -0.0439(16) -0.0246(14) -0.0016(15)
C48 0.067(2) 0.105(3) 0.081(2) -0.046(2) -0.0334(17) -0.0091(18)
O7 0.433(14) 0.332(11) 0.285(10) -0.144(9) -0.027(9) 0.092(10)

loop_
_atom_type_symbol
_atom_type_description
_atom_type_scat_dispersion_real
_atom_type_scat_dispersion_imag
_atom_type_scat_source
C C 0.0033 0.0016 'International Tables Vol C Tables 4.2.6.8 and 6.1.1.4'
H H 0.0000 0.0000 'International Tables Vol C Tables 4.2.6.8 and 6.1.1.4'
N N 0.0061 0.0033 'International Tables Vol C Tables 4.2.6.8 and 6.1.1.4'
O O 0.0106 0.0060 'International Tables Vol C Tables 4.2.6.8 and 6.1.1.4'
S S 0.1246 0.1234 'International Tables Vol C Tables 4.2.6.8 and 6.1.1.4'

loop_
_geom_angle_atom_site_label_1
_geom_angle_atom_site_label_2
_geom_angle_atom_site_label_3
_geom_angle
O5 S1 O4 119.58(12)
O5 S1 N2 106.69(10)
O4 S1 N2 107.04(11)
O5 S1 C29 108.60(12)
O4 S1 C29 108.27(11)
N2 S1 C29 105.86(10)
O1 S2 O2 119.67(12)
O1 S2 N1 106.72(10)
O2 S2 N1 106.11(11)
O1 S2 C5 107.60(12)
O2 S2 C5 109.14(12)
N1 S2 C5 106.95(10)
C21 O3 C24 117.0(2)
C19 C18 C23 118.2(2)
C19 C18 C17 121.47(19)
C23 C18 C17 120.30(19)
C16 C17 N1 117.97(19)
C16 C17 C18 124.9(2)
N1 C17 C18 117.16(18)
O3 C21 C20 124.6(2)
O3 C21 C22 115.8(2)
C20 C21 C22 119.6(2)
C4 C5 C6 119.8(2)
C4 C5 S2 120.64(19)
C6 C5 S2 119.45(19)
C15 C16 C17 175.7(3)
C22 C23 C18 120.6(2)
C22 C23 H23 119.7
C18 C23 H23 119.7
C23 C22 C21 120.4(2)
C23 C22 H22 119.8
C21 C22 H22 119.8
C21 C20 C19 119.7(2)
C21 C20 H20 120.2
C19 C20 H20 120.2
C5 C4 C3 119.9(2)
C5 C4 H4 120.0
C3 C4 H4 120.0
C14 C9 C10 118.1(2)
C14 C9 C8 121.1(2)
C10 C9 C8 120.8(2)
C7 C6 C5 119.0(2)
C7 C6 H6 120.5
C5 C6 H6 120.5
N1 C8 C9 110.50(18)
N1 C8 H8A 109.5
C9 C8 H8A 109.5
N1 C8 H8B 109.5
C9 C8 H8B 109.5
H8A C8 H8B 108.1
C18 C19 C20 121.5(2)
C18 C19 H19 119.2
C20 C19 H19 119.2
C9 C10 C11 120.7(2)
C9 C10 H10 119.6
C11 C10 H10 119.6
C12 C11 C10 120.6(3)
C12 C11 H11 119.7
C10 C11 H11 119.7
C3 C2 C7 118.1(3)
C3 C2 C1 120.6(3)
C7 C2 C1 121.4(3)
C2 C7 C6 121.9(2)
C2 C7 H7 119.1
C6 C7 H7 119.1
C9 C14 C13 121.0(3)
C9 C14 H14 119.5
C13 C14 H14 119.5
C2 C3 C4 121.4(2)
C2 C3 H3 119.3
C4 C3 H3 119.3
C13 C12 C11 119.2(3)
C13 C12 H12 120.4
C11 C12 H12 120.4
C16 C15 H15A 123.3(19)
C16 C15 H16A 122(2)
H15A C15 H16A 114(3)
C2 C1 H1A 109.5
C2 C1 H1B 109.5
H1A C1 H1B 109.5
C2 C1 H1C 109.5
H1A C1 H1C 109.5
H1B C1 H1C 109.5
C12 C13 C14 120.4(3)
C12 C13 H13 119.8
C14 C13 H13 119.8
C47 C42 C43 117.5(2)
C47 C42 C41 121.2(2)
C43 C42 C41 121.3(2)
C34 C33 C38 118.1(2)
C34 C33 C32 120.5(2)
C38 C33 C32 121.4(2)
C45 O6 C48 118.3(2)
C30 C29 C28 119.9(2)
C30 C29 S1 119.6(2)
C28 C29 S1 120.39(19)
C44 C43 C42 121.1(2)
C44 C43 H43 119.5
C42 C43 H43 119.5
C39 C40 C41 177.2(3)
C31 C30 C29 119.9(3)
C31 C30 H30 120.1
C29 C30 H30 120.1
N2 C32 C33 111.00(17)
N2 C32 H32A 109.4
C33 C32 H32A 109.4
N2 C32 H32B 109.4
C33 C32 H32B 109.4
H32A C32 H32B 108.0
C33 C34 C35 121.2(2)
C33 C34 H34 119.4
C35 C34 H34 119.4
C36 C37 C38 120.5(2)
C36 C37 H37 119.8
C38 C37 H37 119.8
C43 C44 C45 120.4(2)
C43 C44 H44 119.8
C45 C44 H44 119.8
O6 C45 C46 124.5(2)
O6 C45 C44 115.8(2)
C46 C45 C44 119.7(2)
C36 C35 C34 119.5(2)
C36 C35 H35 120.3
C34 C35 H35 120.3
C42 C47 C46 121.7(2)
C42 C47 H47 119.2
C46 C47 H47 119.2
C37 C38 C33 120.4(2)
C37 C38 H38 119.8
C33 C38 H38 119.8
C40 C41 N2 119.5(2)
C40 C41 C42 124.3(2)
N2 C41 C42 116.14(19)
C35 C36 C37 120.2(2)
C35 C36 H36 119.9
C37 C36 H36 119.9
C27 C26 C31 117.7(3)
C27 C26 C25 121.9(3)
C31 C26 C25 120.4(3)
C45 C46 C47 119.6(2)
C45 C46 H46 120.2
C47 C46 H46 120.2
C28 C27 C26 122.4(3)
C28 C27 H27 118.8
C26 C27 H27 118.8
C27 C28 C29 118.9(3)
C27 C28 H28 120.5
C29 C28 H28 120.5
C30 C31 C26 121.2(3)
C30 C31 H31 119.4
C26 C31 H31 119.4
C40 C39 H39A 112(2)
C40 C39 H40A 118(2)
H39A C39 H40A 129(3)
C26 C25 H25A 109.5
C26 C25 H25B 109.5
H25A C25 H25B 109.5
C26 C25 H25C 109.5
H25A C25 H25C 109.5
H25B C25 H25C 109.5
C41 N2 C32 116.07(17)
C41 N2 S1 115.33(14)
C32 N2 S1 115.46(14)
C17 N1 C8 115.34(18)
C17 N1 S2 113.42(14)
C8 N1 S2 116.22(15)
O3 C24 H24A 109.5
O3 C24 H24B 109.5
H24A C24 H24B 109.5
O3 C24 H24C 109.5
H24A C24 H24C 109.5
H24B C24 H24C 109.5
O6 C48 H48A 109.5
O6 C48 H48B 109.5
H48A C48 H48B 109.5
O6 C48 H48C 109.5
H48A C48 H48C 109.5
H48B C48 H48C 109.5

loop_
_geom_bond_atom_site_label_1
_geom_bond_atom_site_label_2
_geom_bond_distance
S1 O5 1.4248(18)
S1 O4 1.4260(19)
S1 N2 1.6567(19)
S1 C29 1.759(2)
S2 O1 1.4279(19)
S2 O2 1.4288(19)
S2 N1 1.6601(19)
S2 C5 1.760(3)
O3 C21 1.373(3)
O3 C24 1.421(3)
C18 C19 1.384(3)
C18 C23 1.391(3)
C18 C17 1.482(3)
C17 C16 1.319(3)
C17 N1 1.462(3)
C21 C20 1.375(3)
C21 C22 1.389(3)
C5 C4 1.381(3)
C5 C6 1.396(3)
C16 C15 1.287(4)
C23 C22 1.379(3)
C23 H23 0.9300
C22 H22 0.9300
C20 C19 1.386(3)
C20 H20 0.9300
C4 C3 1.386(4)
C4 H4 0.9300
C9 C14 1.381(4)
C9 C10 1.385(3)
C9 C8 1.499(3)
C6 C7 1.386(4)
C6 H6 0.9300
C8 N1 1.490(3)
C8 H8A 0.9700
C8 H8B 0.9700
C19 H19 0.9300
C10 C11 1.386(4)
C10 H10 0.9300
C11 C12 1.372(4)
C11 H11 0.9300
C2 C3 1.381(4)
C2 C7 1.386(4)
C2 C1 1.509(4)
C7 H7 0.9300
C14 C13 1.387(4)
C14 H14 0.9300
C3 H3 0.9300
C12 C13 1.371(4)
C12 H12 0.9300
C15 H15A 0.98(3)
C15 H16A 0.97(4)
C1 H1A 0.9600
C1 H1B 0.9600
C1 H1C 0.9600
C13 H13 0.9300
C42 C47 1.387(3)
C42 C43 1.393(3)
C42 C41 1.477(3)
C33 C34 1.387(3)
C33 C38 1.389(3)
C33 C32 1.501(3)
O6 C45 1.368(3)
O6 C48 1.417(4)
C29 C30 1.383(3)
C29 C28 1.392(4)
C43 C44 1.376(3)
C43 H43 0.9300
C40 C39 1.289(4)
C40 C41 1.312(3)
C30 C31 1.377(4)
C30 H30 0.9300
C32 N2 1.487(3)
C32 H32A 0.9700
C32 H32B 0.9700
C34 C35 1.388(3)
C34 H34 0.9300
C37 C36 1.371(4)
C37 C38 1.382(3)
C37 H37 0.9300
C44 C45 1.384(4)
C44 H44 0.9300
C45 C46 1.374(4)
C35 C36 1.369(4)
C35 H35 0.9300
C47 C46 1.388(3)
C47 H47 0.9300
C38 H38 0.9300
C41 N2 1.455(3)
C36 H36 0.9300
C26 C27 1.379(4)
C26 C31 1.390(4)
C26 C25 1.509(4)
C46 H46 0.9300
C27 C28 1.375(4)
C27 H27 0.9300
C28 H28 0.9300
C31 H31 0.9300
C39 H39A 0.98(4)
C39 H40A 0.92(4)
C25 H25A 0.9600
C25 H25B 0.9600
C25 H25C 0.9600
C24 H24A 0.9600
C24 H24B 0.9600
C24 H24C 0.9600
C48 H48A 0.9600
C48 H48B 0.9600
C48 H48C 0.9600
